data_4309300
loop_
_publ_author_name
'Iliya Todorov'
'Slavi C. Sevov'

_publ_section_title
;
Heavy-Metal Aromatic and Conjugated Species: Rings, Oligomers, and Chains
of Tin in Li9-xEuSn6+x, Li9-xCaSn6+x, Li5Ca7Sn11, Li6Eu5Sn9, LiMgEu2Sn3,
and LiMgSr2Sn3
;
_journal_name_full 'Inorganic Chemistry'
_journal_page_first 5361
_journal_page_last 5369
_journal_paper_doi 10.1021/ic050803t
_journal_volume 44
_journal_year 2005
_chemical_formula_moiety LiMgSr2Sn3
_chemical_formula_sum 'Li Mg Sn3 Sr2'
_chemical_formula_weight 562.56
_chemical_name_common LiMgSr2Sn3
_chemical_name_systematic
; 
 ? 
;
_space_group_IT_number 63
_symmetry_cell_setting orthorhombic
_symmetry_space_group_name_Hall '-C 2c 2'
_symmetry_space_group_name_H-M 'C m c m'
_atom_sites_solution_hydrogens geom
_atom_sites_solution_primary direct
_atom_sites_solution_secondary difmap
_audit_creation_method SHELXL-97
_cell_angle_alpha 90.00
_cell_angle_beta 90.00
_cell_angle_gamma 90.00
_cell_formula_units_Z 4
_cell_length_a 4.8433(10)
_cell_length_b 20.9227(10)
_cell_length_c 7.8045(10)
_cell_measurement_reflns_used 25
_cell_measurement_temperature 293(2)
_cell_measurement_theta_max 12.86
_cell_measurement_theta_min 10.09
_cell_volume 790.9(2)
_computing_cell_refinement CAD4_(Enraf-Nonius,_1977
_computing_data_collection CAD4_(Enraf-Nonius,_1977
_computing_data_reduction SDS_Package_(Enraf-Nonius,_1985
_computing_molecular_graphics 'SHELXTL (Siemens, 1994)'
_computing_publication_material 'SHELXTL (Siemens, 1994)'
_computing_structure_refinement 'SHELXL-97 (Sheldrick, 1997)'
_computing_structure_solution 'SHELXS-97 (Sheldrick, 1990)'
_diffrn_ambient_temperature 293(2)
_diffrn_measured_fraction_theta_full 0.998
_diffrn_measured_fraction_theta_max 0.998
_diffrn_measurement_device_type Enraf_Nonius_CAD4
_diffrn_measurement_method omega-2theta
_diffrn_radiation_monochromator graphite
_diffrn_radiation_source 'fine-focus sealed tube'
_diffrn_radiation_type MoK\a
_diffrn_radiation_wavelength 0.71073
_diffrn_reflns_av_R_equivalents 0.0000
_diffrn_reflns_av_sigmaI/netI 0.0205
_diffrn_reflns_limit_h_max 5
_diffrn_reflns_limit_h_min 0
_diffrn_reflns_limit_k_max 24
_diffrn_reflns_limit_k_min 0
_diffrn_reflns_limit_l_max 9
_diffrn_reflns_limit_l_min 0
_diffrn_reflns_number 422
_diffrn_reflns_theta_full 24.94
_diffrn_reflns_theta_max 24.94
_diffrn_reflns_theta_min 3.26
_diffrn_standards_interval_count 200
_diffrn_standards_interval_time 120
_diffrn_standards_number 3
_exptl_absorpt_coefficient_mu 22.708
_exptl_absorpt_correction_type none
_exptl_crystal_colour 'black with metallic luster'
_exptl_crystal_density_diffrn 4.725
_exptl_crystal_density_meas ?
_exptl_crystal_density_method .
_exptl_crystal_description octahedron
_exptl_crystal_F_000 964
_exptl_crystal_size_max 0.2
_exptl_crystal_size_mid 0.12
_exptl_crystal_size_min 0.05
_refine_diff_density_max 5.649
_refine_diff_density_min -5.955
_refine_diff_density_rms 1.175
_refine_ls_extinction_coef 0.0029(9)
_refine_ls_extinction_expression Fc^*^=kFc[1+0.001xFc^2^\l^3^/sin(2\q)]^-1/4^
_refine_ls_extinction_method SHELXL
_refine_ls_goodness_of_fit_ref 1.201
_refine_ls_hydrogen_treatment mixed
_refine_ls_matrix_type full
_refine_ls_number_parameters 27
_refine_ls_number_reflns 422
_refine_ls_number_restraints 0
_refine_ls_restrained_S_all 1.201
_refine_ls_R_factor_all 0.0859
_refine_ls_R_factor_gt 0.0822
_refine_ls_shift/su_max 0.000
_refine_ls_shift/su_mean 0.000
_refine_ls_structure_factor_coef Fsqd
_refine_ls_weighting_details 'calc w=1/[\s^2^(Fo^2^)+(0.1550P)^2^+0.0000P] where P=(Fo^2^+2Fc^2^)/3'
_refine_ls_weighting_scheme calc
_refine_ls_wR_factor_gt 0.1918
_refine_ls_wR_factor_ref 0.1975
_reflns_number_gt 389
_reflns_number_total 422
_reflns_threshold_expression >2sigma(I)
_cod_data_source_file ic050803tsi20050518_041554_6.cif
_cod_data_source_block LiMgSr2Sn3
_cod_database_code 4309300

loop_
_symmetry_equiv_pos_as_xyz
'x, y, z'
'-x, -y, z+1/2'
'-x, y, -z+1/2'
'x, -y, -z'
'x+1/2, y+1/2, z'
'-x+1/2, -y+1/2, z+1/2'
'-x+1/2, y+1/2, -z+1/2'
'x+1/2, -y+1/2, -z'
'-x, -y, -z'
'x, y, -z-1/2'
'x, -y, z-1/2'
'-x, y, z'
'-x+1/2, -y+1/2, -z'
'x+1/2, y+1/2, -z-1/2'
'x+1/2, -y+1/2, z-1/2'
'-x+1/2, y+1/2, z'

loop_
_atom_site_label
_atom_site_type_symbol
_atom_site_fract_x
_atom_site_fract_y
_atom_site_fract_z
_atom_site_U_iso_or_equiv
_atom_site_adp_type
_atom_site_occupancy
_atom_site_symmetry_multiplicity
_atom_site_calc_flag
_atom_site_refinement_flags
_atom_site_disorder_assembly
_atom_site_disorder_group
Sn1 Sn 0.5000 0.93788(6) 0.56774(17) 0.0138(8) Uani 1 2 d S . .
Sn2 Sn 0.0000 0.22293(8) 0.7500 0.0137(8) Uani 1 4 d S . .
Sr1 Sr 0.0000 0.05293(12) 0.7500 0.0143(9) Uani 1 4 d S . .
Sr2 Sr 0.0000 0.15634(12) 0.2500 0.0196(9) Uani 1 4 d S . .
Mg1 Mg 0.5000 0.8064(5) 0.4420(13) 0.018(4) Uani 0.63(5) 2 d SP . .
Li1 Li 0.5000 0.8064(5) 0.4420(13) 0.018(4) Uani 0.37(5) 2 d SP . .

loop_
_atom_site_aniso_label
_atom_site_aniso_U_11
_atom_site_aniso_U_22
_atom_site_aniso_U_33
_atom_site_aniso_U_23
_atom_site_aniso_U_13
_atom_site_aniso_U_12
Sn1 0.0224(11) 0.0021(10) 0.0169(11) 0.0011(4) 0.000 0.000
Sn2 0.0128(12) 0.0032(12) 0.0249(14) 0.000 0.000 0.000
Sr1 0.0152(15) 0.0061(15) 0.0218(17) 0.000 0.000 0.000
Sr2 0.0155(15) 0.0025(14) 0.0407(19) 0.000 0.000 0.000
Mg1 0.019(6) 0.007(5) 0.028(7) -0.003(4) 0.000 0.000
Li1 0.019(6) 0.007(5) 0.028(7) -0.003(4) 0.000 0.000

loop_
_atom_type_symbol
_atom_type_description
_atom_type_scat_dispersion_real
_atom_type_scat_dispersion_imag
_atom_type_scat_source
Li Li -0.0003 0.0001 'International Tables Vol C Tables 4.2.6.8 and 6.1.1.4'
Mg Mg 0.0486 0.0363 'International Tables Vol C Tables 4.2.6.8 and 6.1.1.4'
Sr Sr -1.5307 3.2498 'International Tables Vol C Tables 4.2.6.8 and 6.1.1.4'
Sn Sn -0.6537 1.4246 'International Tables Vol C Tables 4.2.6.8 and 6.1.1.4'

loop_
_geom_angle_atom_site_label_1
_geom_angle_atom_site_label_2
_geom_angle_atom_site_label_3
_geom_angle
_geom_angle_site_symmetry_1
_geom_angle_site_symmetry_3
_geom_angle_publ_flag
Sn1 Sn1 Sn1 112.13(5) 9_676 10_557 ?
Sn1 Sn1 Mg1 138.2(2) 9_676 . ?
Sn1 Sn1 Mg1 109.6(2) 10_557 . ?
Sn1 Sn1 Sr2 133.50(4) 9_676 9_566 ?
Sn1 Sn1 Sr2 65.51(3) 10_557 9_566 ?
Mg1 Sn1 Sr2 66.31(13) . 9_566 ?
Sn1 Sn1 Sr2 133.50(4) 9_676 9_666 ?
Sn1 Sn1 Sr2 65.51(3) 10_557 9_666 ?
Mg1 Sn1 Sr2 66.31(13) . 9_666 ?
Sr2 Sn1 Sr2 89.78(6) 9_566 9_666 ?
Sn1 Sn1 Sr1 71.31(6) 9_676 9_566 ?
Sn1 Sn1 Sr1 135.589(17) 10_557 9_566 ?
Mg1 Sn1 Sr1 79.17(15) . 9_566 ?
Sr2 Sn1 Sr1 80.54(3) 9_566 9_566 ?
Sr2 Sn1 Sr1 145.12(6) 9_666 9_566 ?
Sn1 Sn1 Sr1 71.31(6) 9_676 9_666 ?
Sn1 Sn1 Sr1 135.589(18) 10_557 9_666 ?
Mg1 Sn1 Sr1 79.17(15) . 9_666 ?
Sr2 Sn1 Sr1 145.12(6) 9_566 9_666 ?
Sr2 Sn1 Sr1 80.54(3) 9_666 9_666 ?
Sr1 Sn1 Sr1 88.47(3) 9_566 9_666 ?
Sn1 Sn1 Sr1 62.74(4) 9_676 1_665 ?
Sn1 Sn1 Sr1 67.38(2) 10_557 1_665 ?
Mg1 Sn1 Sr1 137.92(5) . 1_665 ?
Sr2 Sn1 Sr1 132.57(4) 9_566 1_665 ?
Sr2 Sn1 Sr1 75.66(5) 9_666 1_665 ?
Sr1 Sn1 Sr1 134.05(4) 9_566 1_665 ?
Sr1 Sn1 Sr1 77.41(4) 9_666 1_665 ?
Sn1 Sn1 Sr1 62.74(4) 9_676 1_565 ?
Sn1 Sn1 Sr1 67.38(2) 10_557 1_565 ?
Mg1 Sn1 Sr1 137.92(5) . 1_565 ?
Sr2 Sn1 Sr1 75.66(5) 9_566 1_565 ?
Sr2 Sn1 Sr1 132.57(4) 9_666 1_565 ?
Sr1 Sn1 Sr1 77.41(4) 9_566 1_565 ?
Sr1 Sn1 Sr1 134.05(4) 9_666 1_565 ?
Sr1 Sn1 Sr1 81.79(5) 1_665 1_565 ?
Li1 Sn2 Mg1 0.0(4) 9_566 9_566 ?
Li1 Sn2 Li1 155.7(4) 9_566 2_665 ?
Mg1 Sn2 Li1 155.7(4) 9_566 2_665 ?
Li1 Sn2 Mg1 155.7(4) 9_566 2_665 ?
Mg1 Sn2 Mg1 155.7(4) 9_566 2_665 ?
Li1 Sn2 Mg1 0.0(5) 2_665 2_665 ?
Li1 Sn2 Li1 61.9(4) 9_566 2_565 ?
Mg1 Sn2 Li1 61.9(4) 9_566 2_565 ?
Li1 Sn2 Li1 112.5(3) 2_665 2_565 ?
Mg1 Sn2 Li1 112.5(3) 2_665 2_565 ?
Li1 Sn2 Mg1 61.9(4) 9_566 2_565 ?
Mg1 Sn2 Mg1 61.9(4) 9_566 2_565 ?
Li1 Sn2 Mg1 112.5(3) 2_665 2_565 ?
Mg1 Sn2 Mg1 112.5(3) 2_665 2_565 ?
Li1 Sn2 Mg1 0.0(4) 2_565 2_565 ?
Li1 Sn2 Li1 112.5(3) 9_566 9_666 ?
Mg1 Sn2 Li1 112.5(3) 9_566 9_666 ?
Li1 Sn2 Li1 61.9(4) 2_665 9_666 ?
Mg1 Sn2 Li1 61.9(4) 2_665 9_666 ?
Li1 Sn2 Li1 155.7(4) 2_565 9_666 ?
Mg1 Sn2 Li1 155.7(4) 2_565 9_666 ?
Li1 Sn2 Mg1 112.5(3) 9_566 9_666 ?
Mg1 Sn2 Mg1 112.5(3) 9_566 9_666 ?
Li1 Sn2 Mg1 61.9(4) 2_665 9_666 ?
Mg1 Sn2 Mg1 61.9(4) 2_665 9_666 ?
Li1 Sn2 Mg1 155.7(4) 2_565 9_666 ?
Mg1 Sn2 Mg1 155.7(4) 2_565 9_666 ?
Li1 Sn2 Mg1 0.0(5) 9_666 9_666 ?
Li1 Sn2 Li1 122.68(14) 9_566 14_447 ?
Mg1 Sn2 Li1 122.68(14) 9_566 14_447 ?
Li1 Sn2 Li1 73.0(2) 2_665 14_447 ?
Mg1 Sn2 Li1 73.0(2) 2_665 14_447 ?
Li1 Sn2 Li1 73.0(2) 2_565 14_447 ?
Mg1 Sn2 Li1 73.0(2) 2_565 14_447 ?
Li1 Sn2 Li1 122.68(14) 9_666 14_447 ?
Mg1 Sn2 Li1 122.68(14) 9_666 14_447 ?
Li1 Sn2 Mg1 122.68(14) 9_566 14_447 ?
Mg1 Sn2 Mg1 122.68(14) 9_566 14_447 ?
Li1 Sn2 Mg1 73.0(2) 2_665 14_447 ?
Mg1 Sn2 Mg1 73.0(2) 2_665 14_447 ?
Li1 Sn2 Mg1 73.0(2) 2_565 14_447 ?
Mg1 Sn2 Mg1 73.0(2) 2_565 14_447 ?
Li1 Sn2 Mg1 122.68(14) 9_666 14_447 ?
Mg1 Sn2 Mg1 122.68(14) 9_666 14_447 ?
Li1 Sn2 Mg1 0.000(1) 14_447 14_447 ?
Li1 Sn2 Li1 73.0(2) 9_566 5_445 ?
Mg1 Sn2 Li1 73.0(2) 9_566 5_445 ?
Li1 Sn2 Li1 122.68(14) 2_665 5_445 ?
Mg1 Sn2 Li1 122.68(14) 2_665 5_445 ?
Li1 Sn2 Li1 122.68(14) 2_565 5_445 ?
Mg1 Sn2 Li1 122.68(14) 2_565 5_445 ?
Li1 Sn2 Li1 73.0(2) 9_666 5_445 ?
Mg1 Sn2 Li1 73.0(2) 9_666 5_445 ?
Li1 Sn2 Li1 108.0(4) 14_447 5_445 ?
Mg1 Sn2 Li1 108.0(4) 14_447 5_445 ?
Li1 Sn2 Mg1 73.0(2) 9_566 5_445 ?
Mg1 Sn2 Mg1 73.0(2) 9_566 5_445 ?
Li1 Sn2 Mg1 122.68(14) 2_665 5_445 ?
Mg1 Sn2 Mg1 122.68(14) 2_665 5_445 ?
Li1 Sn2 Mg1 122.68(14) 2_565 5_445 ?
Mg1 Sn2 Mg1 122.68(14) 2_565 5_445 ?
Li1 Sn2 Mg1 73.0(2) 9_666 5_445 ?
Mg1 Sn2 Mg1 73.0(2) 9_666 5_445 ?
Li1 Sn2 Mg1 108.0(4) 14_447 5_445 ?
Mg1 Sn2 Mg1 108.0(4) 14_447 5_445 ?
Li1 Sn2 Mg1 0.0(4) 5_445 5_445 ?
Sn1 Sr1 Sn1 173.65(9) 2_665 9_566 ?
Sn1 Sr1 Sn1 88.47(3) 2_665 2_565 ?
Sn1 Sr1 Sn1 91.18(3) 9_566 2_565 ?
Sn1 Sr1 Sn1 91.18(3) 2_665 9_666 ?
Sn1 Sr1 Sn1 88.47(3) 9_566 9_666 ?
Sn1 Sr1 Sn1 173.65(9) 2_565 9_666 ?
Sn1 Sr1 Sn2 86.83(5) 2_665 . ?
Sn1 Sr1 Sn2 86.83(5) 9_566 . ?
Sn1 Sr1 Sn2 86.83(5) 2_565 . ?
Sn1 Sr1 Sn2 86.83(5) 9_666 . ?
Sn1 Sr1 Sn1 140.13(7) 2_665 1_445 ?
Sn1 Sr1 Sn1 45.94(4) 9_566 1_445 ?
Sn1 Sr1 Sn1 81.61(3) 2_565 1_445 ?
Sn1 Sr1 Sn1 102.59(3) 9_666 1_445 ?
Sn2 Sr1 Sn1 130.60(3) . 1_445 ?
Sn1 Sr1 Sn1 102.59(3) 2_665 10_447 ?
Sn1 Sr1 Sn1 81.61(3) 9_566 10_447 ?
Sn1 Sr1 Sn1 45.94(4) 2_565 10_447 ?
Sn1 Sr1 Sn1 140.13(7) 9_666 10_447 ?
Sn2 Sr1 Sn1 130.60(3) . 10_447 ?
Sn1 Sr1 Sn1 45.23(5) 1_445 10_447 ?
Sn1 Sr1 Sn1 45.94(4) 2_665 10_547 ?
Sn1 Sr1 Sn1 140.13(7) 9_566 10_547 ?
Sn1 Sr1 Sn1 102.59(3) 2_565 10_547 ?
Sn1 Sr1 Sn1 81.61(3) 9_666 10_547 ?
Sn2 Sr1 Sn1 130.60(3) . 10_547 ?
Sn1 Sr1 Sn1 98.80(7) 1_445 10_547 ?
Sn1 Sr1 Sn1 81.79(5) 10_447 10_547 ?
Sn1 Sr1 Sn1 81.61(3) 2_665 1_545 ?
Sn1 Sr1 Sn1 102.59(3) 9_566 1_545 ?
Sn1 Sr1 Sn1 140.13(7) 2_565 1_545 ?
Sn1 Sr1 Sn1 45.94(4) 9_666 1_545 ?
Sn2 Sr1 Sn1 130.60(3) . 1_545 ?
Sn1 Sr1 Sn1 81.79(5) 1_445 1_545 ?
Sn1 Sr1 Sn1 98.80(7) 10_447 1_545 ?
Sn1 Sr1 Sn1 45.23(4) 10_547 1_545 ?
Sn1 Sr1 Li1 44.46(13) 2_665 2_665 ?
Sn1 Sr1 Li1 129.35(15) 9_566 2_665 ?
Sn1 Sr1 Li1 96.39(12) 2_565 2_665 ?
Sn1 Sr1 Li1 78.99(12) 9_666 2_665 ?
Sn2 Sr1 Li1 44.06(11) . 2_665 ?
Sn1 Sr1 Li1 174.57(11) 1_445 2_665 ?
Sn1 Sr1 Li1 135.57(14) 10_447 2_665 ?
Sn1 Sr1 Li1 86.55(11) 10_547 2_665 ?
Sn1 Sr1 Li1 102.78(8) 1_545 2_665 ?
Sn1 Sr1 Mg1 44.46(13) 2_665 2_665 ?
Sn1 Sr1 Mg1 129.35(15) 9_566 2_665 ?
Sn1 Sr1 Mg1 96.39(12) 2_565 2_665 ?
Sn1 Sr1 Mg1 78.99(12) 9_666 2_665 ?
Sn2 Sr1 Mg1 44.06(11) . 2_665 ?
Sn1 Sr1 Mg1 174.57(11) 1_445 2_665 ?
Sn1 Sr1 Mg1 135.57(14) 10_447 2_665 ?
Sn1 Sr1 Mg1 86.55(11) 10_547 2_665 ?
Sn1 Sr1 Mg1 102.78(8) 1_545 2_665 ?
Li1 Sr1 Mg1 0.00(18) 2_665 2_665 ?
Sn1 Sr1 Li1 78.99(12) 2_665 9_666 ?
Sn1 Sr1 Li1 96.39(12) 9_566 9_666 ?
Sn1 Sr1 Li1 129.35(15) 2_565 9_666 ?
Sn1 Sr1 Li1 44.46(13) 9_666 9_666 ?
Sn2 Sr1 Li1 44.06(11) . 9_666 ?
Sn1 Sr1 Li1 135.57(14) 1_445 9_666 ?
Sn1 Sr1 Li1 174.57(11) 10_447 9_666 ?
Sn1 Sr1 Li1 102.78(8) 10_547 9_666 ?
Sn1 Sr1 Li1 86.55(11) 1_545 9_666 ?
Li1 Sr1 Li1 42.9(3) 2_665 9_666 ?
Mg1 Sr1 Li1 42.9(3) 2_665 9_666 ?
Sn1 Sr2 Sn1 48.98(5) 2_564 9_566 ?
Sn1 Sr2 Sn1 109.87(8) 2_564 9_666 ?
Sn1 Sr2 Sn1 89.78(6) 9_566 9_666 ?
Sn1 Sr2 Sn1 89.78(6) 2_564 2_664 ?
Sn1 Sr2 Sn1 109.87(8) 9_566 2_664 ?
Sn1 Sr2 Sn1 48.98(5) 9_666 2_664 ?
Sn1 Sr2 Li1 134.19(5) 2_564 5_445 ?
Sn1 Sr2 Li1 109.87(12) 9_566 5_445 ?
Sn1 Sr2 Li1 109.87(12) 9_666 5_445 ?
Sn1 Sr2 Li1 134.19(5) 2_664 5_445 ?
Sn1 Sr2 Mg1 134.19(5) 2_564 5_445 ?
Sn1 Sr2 Mg1 109.87(12) 9_566 5_445 ?
Sn1 Sr2 Mg1 109.87(12) 9_666 5_445 ?
Sn1 Sr2 Mg1 134.19(5) 2_664 5_445 ?
Li1 Sr2 Mg1 0.0(3) 5_445 5_445 ?
Sn1 Sr2 Li1 109.87(12) 2_564 14_446 ?
Sn1 Sr2 Li1 134.19(5) 9_566 14_446 ?
Sn1 Sr2 Li1 134.19(5) 9_666 14_446 ?
Sn1 Sr2 Li1 109.87(12) 2_664 14_446 ?
Li1 Sr2 Li1 51.0(3) 5_445 14_446 ?
Mg1 Sr2 Li1 51.0(3) 5_445 14_446 ?
Sn1 Sr2 Mg1 109.87(12) 2_564 14_446 ?
Sn1 Sr2 Mg1 134.19(5) 9_566 14_446 ?
Sn1 Sr2 Mg1 134.19(5) 9_666 14_446 ?
Sn1 Sr2 Mg1 109.87(12) 2_664 14_446 ?
Li1 Sr2 Mg1 51.0(3) 5_445 14_446 ?
Mg1 Sr2 Mg1 51.0(3) 5_445 14_446 ?
Li1 Sr2 Mg1 0.0(3) 14_446 14_446 ?
Sn1 Sr2 Sn2 154.57(4) 2_564 13_556 ?
Sn1 Sr2 Sn2 154.57(4) 9_566 13_556 ?
Sn1 Sr2 Sn2 85.77(3) 9_666 13_556 ?
Sn1 Sr2 Sn2 85.77(3) 2_664 13_556 ?
Li1 Sr2 Sn2 49.35(8) 5_445 13_556 ?
Mg1 Sr2 Sn2 49.35(8) 5_445 13_556 ?
Li1 Sr2 Sn2 49.35(8) 14_446 13_556 ?
Mg1 Sr2 Sn2 49.35(8) 14_446 13_556 ?
Sn1 Sr2 Sn2 85.77(3) 2_564 13_456 ?
Sn1 Sr2 Sn2 85.77(3) 9_566 13_456 ?
Sn1 Sr2 Sn2 154.57(4) 9_666 13_456 ?
Sn1 Sr2 Sn2 154.57(4) 2_664 13_456 ?
Li1 Sr2 Sn2 49.35(8) 5_445 13_456 ?
Mg1 Sr2 Sn2 49.35(8) 5_445 13_456 ?
Li1 Sr2 Sn2 49.35(8) 14_446 13_456 ?
Mg1 Sr2 Sn2 49.35(8) 14_446 13_456 ?
Sn2 Sr2 Sn2 87.58(7) 13_556 13_456 ?
Sn1 Sr2 Li1 154.29(18) 2_564 9_666 ?
Sn1 Sr2 Li1 109.36(15) 9_566 9_666 ?
Sn1 Sr2 Li1 49.83(14) 9_666 9_666 ?
Sn1 Sr2 Li1 85.66(12) 2_664 9_666 ?
Li1 Sr2 Li1 60.2(2) 5_445 9_666 ?
Mg1 Sr2 Li1 60.2(2) 5_445 9_666 ?
Li1 Sr2 Li1 95.44(12) 14_446 9_666 ?
Mg1 Sr2 Li1 95.44(12) 14_446 9_666 ?
Sn2 Sr2 Li1 50.24(16) 13_556 9_666 ?
Sn2 Sr2 Li1 108.54(15) 13_456 9_666 ?
Sn1 Sr2 Mg1 154.29(18) 2_564 9_666 ?
Sn1 Sr2 Mg1 109.36(15) 9_566 9_666 ?
Sn1 Sr2 Mg1 49.83(14) 9_666 9_666 ?
Sn1 Sr2 Mg1 85.66(12) 2_664 9_666 ?
Li1 Sr2 Mg1 60.2(2) 5_445 9_666 ?
Mg1 Sr2 Mg1 60.2(2) 5_445 9_666 ?
Li1 Sr2 Mg1 95.44(12) 14_446 9_666 ?
Mg1 Sr2 Mg1 95.44(12) 14_446 9_666 ?
Sn2 Sr2 Mg1 50.24(16) 13_556 9_666 ?
Sn2 Sr2 Mg1 108.54(15) 13_456 9_666 ?
Li1 Sr2 Mg1 0.0(2) 9_666 9_666 ?
Sn2 Mg1 Sn2 112.5(3) 9_566 9_666 ?
Sn2 Mg1 Sn1 111.8(2) 9_566 . ?
Sn2 Mg1 Sn1 111.8(2) 9_666 . ?
Sn2 Mg1 Sn2 107.0(2) 9_566 5 ?
Sn2 Mg1 Sn2 107.0(2) 9_666 5 ?
Sn1 Mg1 Sn2 106.4(3) . 5 ?
Sn2 Mg1 Li1 59.04(18) 9_566 10_556 ?
Sn2 Mg1 Li1 59.04(17) 9_666 10_556 ?
Sn1 Mg1 Li1 109.6(2) . 10_556 ?
Sn2 Mg1 Li1 144.00(19) 5 10_556 ?
Sn2 Mg1 Mg1 59.04(18) 9_566 10_556 ?
Sn2 Mg1 Mg1 59.04(17) 9_666 10_556 ?
Sn1 Mg1 Mg1 109.6(2) . 10_556 ?
Sn2 Mg1 Mg1 144.00(19) 5 10_556 ?
Li1 Mg1 Mg1 0.0(4) 10_556 10_556 ?
Sn2 Mg1 Sr2 65.69(18) 9_566 5 ?
Sn2 Mg1 Sr2 65.69(18) 9_666 5 ?
Sn1 Mg1 Sr2 174.1(4) . 5 ?
Sn2 Mg1 Sr2 79.5(2) 5 5 ?
Li1 Mg1 Sr2 64.49(17) 10_556 5 ?
Mg1 Mg1 Sr2 64.49(17) 10_556 5 ?
Sn2 Mg1 Sr2 167.3(3) 9_566 9_666 ?
Sn2 Mg1 Sr2 79.92(6) 9_666 9_666 ?
Sn1 Mg1 Sr2 63.86(17) . 9_666 ?
Sn2 Mg1 Sr2 64.87(18) 5 9_666 ?
Li1 Mg1 Sr2 133.38(13) 10_556 9_666 ?
Mg1 Mg1 Sr2 133.38(13) 10_556 9_666 ?
Sr2 Mg1 Sr2 119.8(2) 5 9_666 ?
Sn2 Mg1 Sr2 79.92(6) 9_566 9_566 ?
Sn2 Mg1 Sr2 167.3(3) 9_666 9_566 ?
Sn1 Mg1 Sr2 63.86(17) . 9_566 ?
Sn2 Mg1 Sr2 64.87(18) 5 9_566 ?
Li1 Mg1 Sr2 133.38(13) 10_556 9_566 ?
Mg1 Mg1 Sr2 133.38(13) 10_556 9_566 ?
Sr2 Mg1 Sr2 119.8(2) 5 9_566 ?
Sr2 Mg1 Sr2 87.6(2) 9_666 9_566 ?
Sn2 Mg1 Li1 54.26(15) 9_566 13_566 ?
Sn2 Mg1 Li1 124.5(4) 9_666 13_566 ?
Sn1 Mg1 Li1 123.2(3) . 13_566 ?
Sn2 Mg1 Li1 52.7(3) 5 13_566 ?
Li1 Mg1 Li1 105.0(3) 10_556 13_566 ?
Mg1 Mg1 Li1 105.0(3) 10_556 13_566 ?
Sr2 Mg1 Li1 60.2(3) 5 13_566 ?
Sr2 Mg1 Li1 116.8(4) 9_666 13_566 ?
Sr2 Mg1 Li1 59.6(2) 9_566 13_566 ?
Sn2 Mg1 Mg1 54.26(15) 9_566 13_566 ?
Sn2 Mg1 Mg1 124.5(4) 9_666 13_566 ?
Sn1 Mg1 Mg1 123.2(3) . 13_566 ?
Sn2 Mg1 Mg1 52.7(3) 5 13_566 ?
Li1 Mg1 Mg1 105.0(3) 10_556 13_566 ?
Mg1 Mg1 Mg1 105.0(3) 10_556 13_566 ?
Sr2 Mg1 Mg1 60.2(3) 5 13_566 ?
Sr2 Mg1 Mg1 116.8(4) 9_666 13_566 ?
Sr2 Mg1 Mg1 59.6(2) 9_566 13_566 ?
Li1 Mg1 Mg1 0.0 13_566 13_566 ?
Sn2 Mg1 Li1 124.5(4) 9_566 13_666 ?
Sn2 Mg1 Li1 54.26(15) 9_666 13_666 ?
Sn1 Mg1 Li1 123.2(3) . 13_666 ?
Sn2 Mg1 Li1 52.7(3) 5 13_666 ?
Li1 Mg1 Li1 105.0(3) 10_556 13_666 ?
Mg1 Mg1 Li1 105.0(3) 10_556 13_666 ?
Sr2 Mg1 Li1 60.2(3) 5 13_666 ?
Sr2 Mg1 Li1 59.6(2) 9_666 13_666 ?
Sr2 Mg1 Li1 116.8(4) 9_566 13_666 ?
Li1 Mg1 Li1 87.5(4) 13_566 13_666 ?
Mg1 Mg1 Li1 87.5(4) 13_566 13_666 ?

loop_
_geom_bond_atom_site_label_1
_geom_bond_atom_site_label_2
_geom_bond_distance
_geom_bond_site_symmetry_2
_geom_bond_publ_flag
Sn1 Sn1 2.806(2) 9_676 ?
Sn1 Sn1 2.845(3) 10_557 ?
Sn1 Mg1 2.920(9) . ?
Sn1 Sr2 3.4312(18) 9_566 ?
Sn1 Sr2 3.4312(18) 9_666 ?
Sn1 Sr1 3.4714(11) 9_566 ?
Sn1 Sr1 3.4714(11) 9_666 ?
Sn1 Sr1 3.699(2) 1_665 ?
Sn1 Sr1 3.699(2) 1_565 ?
Sn2 Li1 2.913(6) 9_566 ?
Sn2 Mg1 2.913(6) 9_566 ?
Sn2 Li1 2.913(6) 2_665 ?
Sn2 Mg1 2.913(6) 2_665 ?
Sn2 Li1 2.913(6) 2_565 ?
Sn2 Mg1 2.913(6) 2_565 ?
Sn2 Li1 2.913(6) 9_666 ?
Sn2 Mg1 2.913(6) 9_666 ?
Sn2 Li1 2.971(10) 14_447 ?
Sn2 Mg1 2.971(10) 14_447 ?
Sn2 Li1 2.971(10) 5_445 ?
Sn2 Mg1 2.971(10) 5_445 ?
Sr1 Sn1 3.4714(11) 2_665 ?
Sr1 Sn1 3.4714(11) 9_566 ?
Sr1 Sn1 3.4714(11) 2_565 ?
Sr1 Sn1 3.4714(11) 9_666 ?
Sr1 Sn1 3.699(2) 1_445 ?
Sr1 Sn1 3.699(2) 10_447 ?
Sr1 Sn1 3.699(2) 10_547 ?
Sr1 Sn1 3.699(2) 1_545 ?
Sr1 Li1 4.095(8) 2_665 ?
Sr1 Mg1 4.095(8) 2_665 ?
Sr1 Li1 4.095(8) 9_666 ?
Sr2 Sn1 3.4313(18) 2_564 ?
Sr2 Sn1 3.4313(18) 9_566 ?
Sr2 Sn1 3.4313(18) 9_666 ?
Sr2 Sn1 3.4313(18) 2_664 ?
Sr2 Li1 3.479(10) 5_445 ?
Sr2 Mg1 3.479(10) 5_445 ?
Sr2 Li1 3.479(10) 14_446 ?
Sr2 Mg1 3.479(10) 14_446 ?
Sr2 Sn2 3.499(2) 13_556 ?
Sr2 Sn2 3.499(2) 13_456 ?
Sr2 Li1 3.500(7) 9_666 ?
Sr2 Mg1 3.500(7) 9_666 ?
Mg1 Sn2 2.913(6) 9_566 ?
Mg1 Sn2 2.913(6) 9_666 ?
Mg1 Sn2 2.971(10) 5 ?
Mg1 Li1 3.00(2) 10_556 ?
Mg1 Mg1 3.00(2) 10_556 ?
Mg1 Sr2 3.479(10) 5 ?
Mg1 Sr2 3.500(7) 9_666 ?
Mg1 Sr2 3.500(7) 9_566 ?
Mg1 Li1 3.501(14) 13_566 ?
Mg1 Mg1 3.501(14) 13_566 ?
Mg1 Li1 3.501(14) 13_666 ?
